data_2223398
loop_
_publ_author_name
'Quan, Gui-xiang'
'Luo, Ai-lan'
'Cheng, Wei-hua'
'Xu, Jia-ying'

_publ_section_title
;
 2-Methyl-4-trifluoromethyl-1,3-thiazole-5-carboxylic acid
;
_journal_coeditor_code HB5094
_journal_issue 10
_journal_name_full 'Acta Crystallographica Section E'
_journal_page_first o2500
_journal_paper_doi 10.1107/S1600536809037325
_journal_volume 65
_journal_year 2009
_chemical_formula_iupac 'C6 H4 F3 N O2 S'
_chemical_formula_moiety 'C6 H4 F3 N O2 S'
_chemical_formula_sum 'C6 H4 F3 N O2 S'
_chemical_formula_weight 211.16
_chemical_name_systematic
;
2-Methyl-4-trifluoromethyl-1,3-thiazole-5-carboxylic acid
;
_space_group_IT_number 14
_symmetry_cell_setting monoclinic
_symmetry_space_group_name_Hall '-P 2ybc'
_symmetry_space_group_name_H-M 'P 1 21/c 1'
_atom_sites_solution_hydrogens geom
_atom_sites_solution_primary direct
_atom_sites_solution_secondary difmap
_audit_creation_method SHELXL-97
_cell_angle_alpha 90.00
_cell_angle_beta 90.35(3)
_cell_angle_gamma 90.00
_cell_formula_units_Z 4
_cell_length_a 4.9610(10)
_cell_length_b 15.682(3)
_cell_length_c 10.632(2)
_cell_measurement_reflns_used 25
_cell_measurement_temperature 293(2)
_cell_measurement_theta_max 14
_cell_measurement_theta_min 10
_cell_volume 827.1(3)
_computing_cell_refinement 'CAD-4 EXPRESS (Enraf--Nonius, 1994)'
_computing_data_collection 'CAD-4 EXPRESS (Enraf--Nonius, 1994)'
_computing_data_reduction 'XCAD4 (Harms & Wocadlo, 1995)'
_computing_molecular_graphics 'SHELXTL (Sheldrick, 2008)'
_computing_publication_material 'PLATON (Spek, 2009)'
_computing_structure_refinement 'SHELXL97 (Sheldrick, 2008)'
_computing_structure_solution 'SHELXS97 (Sheldrick, 2008)'
_diffrn_ambient_temperature 293(2)
_diffrn_measured_fraction_theta_full 1.000
_diffrn_measured_fraction_theta_max 1.000
_diffrn_measurement_device_type 'Enraf--Nonius CAD-4'
_diffrn_measurement_method \w/2\q
_diffrn_radiation_monochromator graphite
_diffrn_radiation_source 'fine-focus sealed tube'
_diffrn_radiation_type MoK\a
_diffrn_radiation_wavelength 0.71073
_diffrn_reflns_av_R_equivalents 0.0178
_diffrn_reflns_av_sigmaI/netI 0.0244
_diffrn_reflns_limit_h_max 5
_diffrn_reflns_limit_h_min 0
_diffrn_reflns_limit_k_max 18
_diffrn_reflns_limit_k_min 0
_diffrn_reflns_limit_l_max 12
_diffrn_reflns_limit_l_min -12
_diffrn_reflns_number 1672
_diffrn_reflns_theta_full 25.27
_diffrn_reflns_theta_max 25.27
_diffrn_reflns_theta_min 2.31
_diffrn_standards_decay_% 1
_diffrn_standards_interval_count 200
_diffrn_standards_interval_time 2h
_diffrn_standards_number 3
_exptl_absorpt_coefficient_mu 0.407
_exptl_absorpt_correction_T_max 0.960
_exptl_absorpt_correction_T_min 0.888
_exptl_absorpt_correction_type psi-scan
_exptl_absorpt_process_details '(North <i>et al.</i>,  1968)'
_exptl_crystal_colour colourless
_exptl_crystal_density_diffrn 1.696
_exptl_crystal_density_method 'not measured'
_exptl_crystal_description block
_exptl_crystal_F_000 424
_exptl_crystal_size_max 0.30
_exptl_crystal_size_mid 0.20
_exptl_crystal_size_min 0.10
_refine_diff_density_max 0.325
_refine_diff_density_min -0.254
_refine_ls_extinction_coef 0.050(8)
_refine_ls_extinction_expression Fc^*^=kFc[1+0.001xFc^2^\l^3^/sin(2\q)]^-1/4^
_refine_ls_extinction_method 'SHELXL97 (Sheldrick, 2008)'
_refine_ls_goodness_of_fit_ref 1.145
_refine_ls_hydrogen_treatment constr
_refine_ls_matrix_type full
_refine_ls_number_parameters 119
_refine_ls_number_reflns 1494
_refine_ls_number_restraints 0
_refine_ls_restrained_S_all 1.145
_refine_ls_R_factor_all 0.0594
_refine_ls_R_factor_gt 0.0478
_refine_ls_shift/su_max 0.000
_refine_ls_shift/su_mean 0.000
_refine_ls_structure_factor_coef Fsqd
_refine_ls_weighting_details 'calc w=1/[\s^2^(Fo^2^)+(0.1P)^2^] where P=(Fo^2^+2Fc^2^)/3'
_refine_ls_weighting_scheme calc
_refine_ls_wR_factor_gt 0.1477
_refine_ls_wR_factor_ref 0.1576
_reflns_number_gt 1209
_reflns_number_total 1494
_reflns_threshold_expression I>2\s(I)
_cod_data_source_file hb5094.cif
_cod_data_source_block I
_cod_depositor_comments
;
The following automatic conversions were performed:
'_symmetry_cell_setting' value 'Monoclinic' changed to 'monoclinic'
according to '/home/saulius/struct/CIF-dictionaries/cif_core.dic'
dictionary named 'cif_core.dic' version 2.4.1 from 2010-06-29.

Automatic conversion script
Id: cif_fix_enum 1527 2010-12-29 10:47:43Z saulius 

The following automatic conversions were performed:

'_symmetry_cell_setting' value 'Monoclinic' changed to 'monoclinic'
according to /home/saulius/struct/CIF-dictionaries/cif_core.dic
dictionary named 'cif_core.dic' version 2.4.1 from 2010-06-29.

Automatic conversion script
Id: cif_fix_values 1715 2011-07-08 13:25:40Z adriana 
;
_cod_original_sg_symbol_H-M 'P 21/c'
_cod_database_code 2223398
_cod_database_fobs_code 2223398

loop_
_symmetry_equiv_pos_as_xyz
x,y,z
-x,1/2+y,1/2-z
-x,-y,-z
x,1/2-y,1/2+z

loop_
_atom_site_type_symbol
_atom_site_label
_atom_site_fract_x
_atom_site_fract_y
_atom_site_fract_z
_atom_site_U_iso_or_equiv
_atom_site_adp_type
_atom_site_calc_flag
_atom_site_refinement_flags
_atom_site_occupancy
_atom_site_disorder_assembly
_atom_site_disorder_group
S S 1.03912(15) 0.13345(4) 0.21544(7) 0.0482(4) Uani d . 1 . .
N N 0.7571(4) 0.22213(14) 0.3665(2) 0.0406(6) Uani d . 1 . .
F F1 1.1047(4) 0.41020(12) 0.3353(2) 0.0813(7) Uani d . 1 . .
F F2 0.7272(5) 0.38613(12) 0.4214(2) 0.0844(8) Uani d . 1 . .
F F3 0.7499(4) 0.41298(12) 0.2261(2) 0.0816(7) Uani d . 1 . .
O O1 1.2183(5) 0.35504(14) 0.0770(2) 0.0683(7) Uani d . 1 . .
O O2 1.4044(4) 0.22652(13) 0.0592(2) 0.0647(7) Uani d . 1 . .
H H2A 1.4972 0.2497 0.0056 0.097 Uiso calc R 1 . .
C C1 0.6926(6) 0.06626(19) 0.3979(3) 0.0569(8) Uani d . 1 . .
H H1A 0.5699 0.0842 0.4621 0.085 Uiso calc R 1 . .
H H1B 0.8346 0.0330 0.4351 0.085 Uiso calc R 1 . .
H H1C 0.5978 0.0324 0.3368 0.085 Uiso calc R 1 . .
C C2 0.8109(6) 0.14311(16) 0.3348(3) 0.0426(7) Uani d . 1 . .
C C3 1.0636(5) 0.24181(18) 0.2054(2) 0.0401(7) Uani d . 1 . .
C C4 0.8996(5) 0.27820(16) 0.2937(2) 0.0381(6) Uani d . 1 . .
C C5 1.2368(5) 0.28263(18) 0.1076(2) 0.0431(7) Uani d . 1 . .
C C6 0.8700(6) 0.37191(17) 0.3191(3) 0.0465(7) Uani d . 1 . .

loop_
_atom_site_aniso_label
_atom_site_aniso_U_11
_atom_site_aniso_U_22
_atom_site_aniso_U_33
_atom_site_aniso_U_12
_atom_site_aniso_U_13
_atom_site_aniso_U_23
S 0.0564(5) 0.0417(5) 0.0467(5) 0.0035(3) 0.0250(4) -0.0018(3)
N 0.0444(13) 0.0400(12) 0.0374(12) 0.0008(9) 0.0163(10) 0.0033(9)
F1 0.0727(14) 0.0560(12) 0.1153(19) -0.0172(10) 0.0111(12) -0.0146(11)
F2 0.1252(18) 0.0513(11) 0.0775(15) -0.0002(10) 0.0667(13) -0.0088(9)
F3 0.1088(19) 0.0586(12) 0.0774(15) 0.0297(11) 0.0010(13) 0.0105(10)
O1 0.0765(17) 0.0537(14) 0.0752(17) 0.0031(11) 0.0441(13) 0.0126(11)
O2 0.0737(15) 0.0559(13) 0.0651(15) 0.0091(10) 0.0492(12) 0.0065(10)
C1 0.068(2) 0.0435(16) 0.0600(19) -0.0010(14) 0.0290(16) 0.0046(13)
C2 0.0462(15) 0.0416(15) 0.0403(15) 0.0016(11) 0.0174(12) 0.0002(11)
C3 0.0378(14) 0.0461(15) 0.0366(14) 0.0000(10) 0.0136(11) -0.0002(11)
C4 0.0364(13) 0.0431(15) 0.0348(14) -0.0009(10) 0.0110(11) 0.0019(10)
C5 0.0420(15) 0.0515(17) 0.0360(14) -0.0011(12) 0.0153(12) -0.0004(12)
C6 0.0533(17) 0.0416(14) 0.0447(16) -0.0004(12) 0.0212(14) 0.0030(12)

loop_
_atom_type_symbol
_atom_type_description
_atom_type_scat_dispersion_real
_atom_type_scat_dispersion_imag
_atom_type_scat_source
C C 0.0033 0.0016 'International Tables Vol C Tables 4.2.6.8 and 6.1.1.4'
H H 0.0000 0.0000 'International Tables Vol C Tables 4.2.6.8 and 6.1.1.4'
N N 0.0061 0.0033 'International Tables Vol C Tables 4.2.6.8 and 6.1.1.4'
O O 0.0106 0.0060 'International Tables Vol C Tables 4.2.6.8 and 6.1.1.4'
F F 0.0171 0.0103 'International Tables Vol C Tables 4.2.6.8 and 6.1.1.4'
S S 0.1246 0.1234 'International Tables Vol C Tables 4.2.6.8 and 6.1.1.4'

loop_
_geom_angle_atom_site_label_1
_geom_angle_atom_site_label_2
_geom_angle_atom_site_label_3
_geom_angle_site_symmetry_1
_geom_angle_site_symmetry_3
_geom_angle
_geom_angle_publ_flag
C3 S C2 . . 90.35(12) ?
C2 N C4 . . 110.8(2) ?
C5 O2 H2A . . 109.5 ?
C2 C1 H1A . . 109.5 ?
C2 C1 H1B . . 109.5 ?
H1A C1 H1B . . 109.5 ?
C2 C1 H1C . . 109.5 ?
H1A C1 H1C . . 109.5 ?
H1B C1 H1C . . 109.5 ?
N C2 C1 . . 124.3(2) ?
N C2 S . . 114.24(19) ?
C1 C2 S . . 121.5(2) ?
C4 C3 C5 . . 130.1(3) ?
C4 C3 S . . 109.18(19) ?
C5 C3 S . . 120.7(2) ?
N C4 C3 . . 115.5(3) ?
N C4 C6 . . 118.4(2) ?
C3 C4 C6 . . 126.1(2) ?
O1 C5 O2 . . 125.5(2) ?
O1 C5 C3 . . 123.9(2) ?
O2 C5 C3 . . 110.6(2) ?
F3 C6 F1 . . 105.6(2) ?
F3 C6 F2 . . 107.0(3) ?
F1 C6 F2 . . 107.0(3) ?
F3 C6 C4 . . 112.8(2) ?
F1 C6 C4 . . 112.4(2) ?
F2 C6 C4 . . 111.5(2) ?

loop_
_geom_bond_atom_site_label_1
_geom_bond_atom_site_label_2
_geom_bond_site_symmetry_2
_geom_bond_distance
_geom_bond_publ_flag
S C3 . 1.707(3) ?
S C2 . 1.712(3) ?
N C2 . 1.312(3) ?
N C4 . 1.371(3) ?
F1 C6 . 1.320(3) ?
F2 C6 . 1.321(3) ?
F3 C6 . 1.319(3) ?
O1 C5 . 1.185(3) ?
O2 C5 . 1.317(3) ?
O2 H2A . 0.8200 ?
C1 C2 . 1.501(4) ?
C1 H1A . 0.9600 ?
C1 H1B . 0.9600 ?
C1 H1C . 0.9600 ?
C3 C4 . 1.371(3) ?
C3 C5 . 1.496(4) ?
C4 C6 . 1.501(4) ?

loop_
_geom_hbond_atom_site_label_D
_geom_hbond_atom_site_label_H
_geom_hbond_atom_site_label_A
_geom_hbond_site_symmetry_A
_geom_hbond_distance_DH
_geom_hbond_distance_HA
_geom_hbond_distance_DA
_geom_hbond_angle_DHA
O2 H2A N 4_654 0.82 2.02 2.820(3) 166
C1 H1A O1 4_455 0.96 2.34 3.277(4) 166

loop_
_geom_torsion_atom_site_label_1
_geom_torsion_atom_site_label_2
_geom_torsion_atom_site_label_3
_geom_torsion_atom_site_label_4
_geom_torsion_site_symmetry_1
_geom_torsion_site_symmetry_2
_geom_torsion_site_symmetry_3
_geom_torsion_site_symmetry_4
_geom_torsion
_geom_torsion_publ_flag
C4 N C2 C1 . . . . 178.7(3) ?
C4 N C2 S . . . . 0.3(3) ?
C3 S C2 N . . . . -0.5(2) ?
C3 S C2 C1 . . . . -179.0(3) ?
C2 S C3 C4 . . . . 0.6(2) ?
C2 S C3 C5 . . . . -177.3(2) ?
C2 N C4 C3 . . . . 0.1(3) ?
C2 N C4 C6 . . . . -178.2(2) ?
C5 C3 C4 N . . . . 177.1(3) ?
S C3 C4 N . . . . -0.5(3) ?
C5 C3 C4 C6 . . . . -4.7(4) ?
S C3 C4 C6 . . . . 177.7(2) ?
C4 C3 C5 O1 . . . . -14.8(5) ?
S C3 C5 O1 . . . . 162.6(3) ?
C4 C3 C5 O2 . . . . 166.9(3) ?
S C3 C5 O2 . . . . -15.7(3) ?
N C4 C6 F3 . . . . -113.2(3) ?
C3 C4 C6 F3 . . . . 68.6(4) ?
N C4 C6 F1 . . . . 127.4(3) ?
C3 C4 C6 F1 . . . . -50.7(4) ?
N C4 C6 F2 . . . . 7.2(4) ?
C3 C4 C6 F2 . . . . -170.9(3) ?

loop_
_cod_related_entry_id
_cod_related_entry_database
_cod_related_entry_code
1 ChemSpider 1226937
